data_7001634
loop_
_publ_author_name
'England, Jason'
'Gondhia, Reema'
'Bigorra-Lopez, Laura'
'Petersen, Allan R.'
'White, Andrew J. P.'
'Britovsek, George J. P.'

_publ_section_title
;
 Towards robust alkane oxidation catalysts: electronic variations in
 non-heme iron(ii) complexes and their effect in catalytic alkane
 oxidation
;
_journal_issue 27
_journal_name_full 'Dalton Transactions'
_journal_page_first 5319
_journal_page_last 5334
_journal_paper_doi 10.1039/b901390c
_journal_year 2009
_chemical_formula_moiety 'C20 H16 F6 Fe N2 O8 S2'
_chemical_formula_sum 'C20 H16 F6 Fe N2 O8 S2'
_chemical_formula_weight 646.32
_chemical_name_systematic
;
?
;
_space_group_IT_number 14
_symmetry_cell_setting monoclinic
_symmetry_space_group_name_Hall '-P 2yn'
_symmetry_space_group_name_H-M 'P 1 21/n 1'
_atom_sites_solution_hydrogens geom
_atom_sites_solution_primary direct
_atom_sites_solution_secondary difmap
_audit_creation_method SHELXL-97
_cell_angle_alpha 90.00
_cell_angle_beta 109.0983(9)
_cell_angle_gamma 90.00
_cell_formula_units_Z 4
_cell_length_a 10.87027(8)
_cell_length_b 20.82017(13)
_cell_length_c 11.23438(10)
_cell_measurement_reflns_used 17354
_cell_measurement_temperature 173(2)
_cell_measurement_theta_max 71.2855
_cell_measurement_theta_min 4.1541
_cell_volume 2402.63(3)
_computing_cell_refinement 'CrysAlis RED, Oxford Diffraction Ltd'
_computing_data_collection 'CrysAlis CCD, Oxford Diffraction Ltd'
_computing_data_reduction 'CrysAlis RED, Oxford Diffraction Ltd'
_computing_molecular_graphics 'Bruker SHELXTL'
_computing_publication_material 'Bruker SHELXTL'
_computing_structure_refinement 'SHELXL-97 (Sheldrick, 1997)'
_computing_structure_solution 'SHELXS-97 (Sheldrick, 1990)'
_diffrn_ambient_temperature 173(2)
_diffrn_detector_area_resol_mean 8.2556
_diffrn_measured_fraction_theta_full 0.993
_diffrn_measured_fraction_theta_max 0.993
_diffrn_measurement_device_type 'OD Xcalibur PX Ultra'
_diffrn_measurement_method 'phi and omega scans'
_diffrn_radiation_monochromator graphite
_diffrn_radiation_source 'Enhance Ultra (Cu) X-ray Source'
_diffrn_radiation_type CuK\a
_diffrn_radiation_wavelength 1.54184
_diffrn_reflns_av_R_equivalents 0.0339
_diffrn_reflns_av_sigmaI/netI 0.0201
_diffrn_reflns_limit_h_max 13
_diffrn_reflns_limit_h_min -13
_diffrn_reflns_limit_k_max 25
_diffrn_reflns_limit_k_min -25
_diffrn_reflns_limit_l_max 10
_diffrn_reflns_limit_l_min -13
_diffrn_reflns_number 34120
_diffrn_reflns_theta_full 71.38
_diffrn_reflns_theta_max 71.38
_diffrn_reflns_theta_min 4.25
_diffrn_standards_number 0
_exptl_absorpt_coefficient_mu 7.577
_exptl_absorpt_correction_T_max 1.00000
_exptl_absorpt_correction_T_min 0.48312
_exptl_absorpt_correction_type multi-scan
_exptl_absorpt_process_details
;
CrysAlis RED, Oxford Diffraction Ltd.,
Version 1.171.31.7 (release 18-10-2006 CrysAlis171 .NET)
(compiled Oct 18 2006,16:28:17)
Empirical absorption correction using spherical harmonics,
implemented in SCALE3 ABSPACK scaling algorithm.
;
_exptl_crystal_colour Colourless
_exptl_crystal_density_diffrn 1.787
_exptl_crystal_density_method 'not measured'
_exptl_crystal_description 'prismatic needles'
_exptl_crystal_F_000 1304
_exptl_crystal_size_max 0.25
_exptl_crystal_size_mid 0.09
_exptl_crystal_size_min 0.06
_refine_diff_density_max 0.302
_refine_diff_density_min -0.425
_refine_diff_density_rms 0.047
_refine_ls_extinction_coef 0.00028(7)
_refine_ls_extinction_expression Fc^*^=kFc[1+0.001xFc^2^\l^3^/sin(2\q)]^-1/4^
_refine_ls_extinction_method SHELXL
_refine_ls_goodness_of_fit_ref 1.096
_refine_ls_hydrogen_treatment constr
_refine_ls_matrix_type full
_refine_ls_number_parameters 353
_refine_ls_number_reflns 4640
_refine_ls_number_restraints 0
_refine_ls_restrained_S_all 1.096
_refine_ls_R_factor_all 0.0335
_refine_ls_R_factor_gt 0.0272
_refine_ls_shift/su_max 0.001
_refine_ls_shift/su_mean 0.000
_refine_ls_structure_factor_coef Fsqd
_refine_ls_weighting_details 'calc w=1/[\s^2^(Fo^2^)+(0.0500P)^2^+0.0000P] where P=(Fo^2^+2Fc^2^)/3'
_refine_ls_weighting_scheme calc
_refine_ls_wR_factor_gt 0.0743
_refine_ls_wR_factor_ref 0.0774
_reflns_number_gt 3910
_reflns_number_total 4640
_reflns_threshold_expression >2sigma(I)
_cod_data_source_file b901390c.txt
_cod_data_source_block '[Fe(7)OTF2]'
_cod_depositor_comments
;
The following automatic conversions were performed:
'_symmetry_cell_setting' value 'Monoclinic' changed to 'monoclinic'
according to '/home/saulius/struct/CIF-dictionaries/cif_core.dic'
dictionary named 'cif_core.dic' version 2.4.1 from 2010-06-29.

Automatic conversion script
Id: cif_fix_enum 1527 2010-12-29 10:47:43Z saulius 
;
_cod_original_cell_volume 2402.65(3)
_cod_original_sg_symbol_H-M P2(1)/n
_cod_database_code 7001634

loop_
_symmetry_equiv_pos_as_xyz
'x, y, z'
'-x+1/2, y+1/2, -z+1/2'
'-x, -y, -z'
'x-1/2, -y-1/2, z-1/2'

loop_
_atom_site_label
_atom_site_type_symbol
_atom_site_fract_x
_atom_site_fract_y
_atom_site_fract_z
_atom_site_U_iso_or_equiv
_atom_site_adp_type
_atom_site_occupancy
_atom_site_symmetry_multiplicity
_atom_site_calc_flag
_atom_site_refinement_flags
_atom_site_disorder_assembly
_atom_site_disorder_group
Fe Fe 0.63685(3) 0.177337(13) -0.01370(3) 0.02440(10) Uani 1 1 d . . .
N1 N 0.82571(14) 0.13291(7) 0.05910(14) 0.0253(3) Uani 1 1 d . . .
C2 C 0.84383(18) 0.06887(9) 0.06912(18) 0.0289(4) Uani 1 1 d . . .
H2A H 0.7696 0.0417 0.0421 0.035 Uiso 1 1 calc R . .
C3 C 0.96431(19) 0.04117(9) 0.1165(2) 0.0344(4) Uani 1 1 d . . .
H3A H 0.9733 -0.0042 0.1227 0.041 Uiso 1 1 calc R . .
C4 C 1.0722(2) 0.08045(10) 0.1550(2) 0.0388(5) Uani 1 1 d . . .
H4A H 1.1569 0.0624 0.1885 0.047 Uiso 1 1 calc R . .
C5 C 1.05616(19) 0.14636(10) 0.1445(2) 0.0353(5) Uani 1 1 d . . .
H5A H 1.1293 0.1742 0.1695 0.042 Uiso 1 1 calc R . .
C6 C 0.93144(18) 0.17075(8) 0.09703(17) 0.0254(4) Uani 1 1 d . . .
C7 C 0.91338(16) 0.24230(8) 0.08503(19) 0.0273(4) Uani 1 1 d . . .
H7A H 0.9546 0.2631 0.1678 0.033 Uiso 1 1 calc R . .
H7B H 0.9545 0.2594 0.0250 0.033 Uiso 1 1 calc R . .
O8 O 0.77654(12) 0.25545(6) 0.04062(14) 0.0309(3) Uani 1 1 d . . .
C9 C 0.73651(18) 0.31871(8) 0.02423(18) 0.0258(4) Uani 1 1 d . . .
C10 C 0.81852(19) 0.37106(9) 0.04695(19) 0.0303(4) Uani 1 1 d . . .
H10A H 0.9103 0.3655 0.0753 0.036 Uiso 1 1 calc R . .
C11 C 0.7642(2) 0.43239(9) 0.0275(2) 0.0355(5) Uani 1 1 d . . .
H11A H 0.8195 0.4689 0.0424 0.043 Uiso 1 1 calc R . .
C12 C 0.6312(2) 0.44049(9) -0.0130(2) 0.0360(5) Uani 1 1 d . . .
H12A H 0.5956 0.4826 -0.0253 0.043 Uiso 1 1 calc R . .
C13 C 0.54768(19) 0.38732(9) -0.03637(19) 0.0313(4) Uani 1 1 d . . .
H13A H 0.4559 0.3929 -0.0641 0.038 Uiso 1 1 calc R . .
C14 C 0.60162(18) 0.32667(8) -0.01819(18) 0.0259(4) Uani 1 1 d . . .
O15 O 0.53249(12) 0.26974(6) -0.04351(14) 0.0327(3) Uani 1 1 d . . .
C16 C 0.39848(19) 0.26910(10) -0.0564(2) 0.0409(5) Uani 1 1 d . . .
H16A H 0.3510 0.3012 -0.1197 0.049 Uiso 1 1 calc R . .
H16B H 0.3866 0.2798 0.0250 0.049 Uiso 1 1 calc R . .
C17 C 0.34726(18) 0.20313(9) -0.09759(19) 0.0287(4) Uani 1 1 d . . .
C18 C 0.21445(19) 0.19204(10) -0.1402(2) 0.0379(5) Uani 1 1 d . . .
H18A H 0.1550 0.2258 -0.1421 0.045 Uiso 1 1 calc R . .
C19 C 0.1696(2) 0.13081(10) -0.1802(2) 0.0387(5) Uani 1 1 d . . .
H19A H 0.0789 0.1219 -0.2100 0.046 Uiso 1 1 calc R . .
C20 C 0.2586(2) 0.08298(9) -0.1761(2) 0.0343(4) Uani 1 1 d . . .
H20A H 0.2300 0.0408 -0.2040 0.041 Uiso 1 1 calc R . .
C21 C 0.38920(19) 0.09703(9) -0.13128(19) 0.0305(4) Uani 1 1 d . . .
H21A H 0.4501 0.0637 -0.1276 0.037 Uiso 1 1 calc R . .
N22 N 0.43412(14) 0.15628(7) -0.09234(15) 0.0262(3) Uani 1 1 d . . .
S30 S 0.74577(4) 0.17699(2) -0.26557(5) 0.02761(12) Uani 1 1 d . . .
O31 O 0.64820(13) 0.17654(6) -0.20164(13) 0.0328(3) Uani 1 1 d . . .
O32 O 0.87696(14) 0.18573(7) -0.18438(14) 0.0400(4) Uani 1 1 d . . .
O33 O 0.70511(14) 0.21291(7) -0.38059(14) 0.0391(3) Uani 1 1 d . . .
C30 C 0.7423(2) 0.09369(10) -0.3167(2) 0.0367(5) Uani 1 1 d . . .
F31 F 0.83374(14) 0.08386(7) -0.36964(14) 0.0584(4) Uani 1 1 d . . .
F32 F 0.62884(13) 0.07764(6) -0.39921(13) 0.0506(3) Uani 1 1 d . . .
F33 F 0.76629(17) 0.05405(6) -0.21896(14) 0.0644(4) Uani 1 1 d . . .
S40 S 0.61453(4) 0.10847(2) 0.22604(4) 0.02784(12) Uani 1 1 d . . .
O41 O 0.62525(13) 0.17209(6) 0.17404(13) 0.0313(3) Uani 1 1 d . . .
O42 O 0.58097(15) 0.05896(6) 0.13205(14) 0.0381(3) Uani 1 1 d . . .
O43 O 0.71659(15) 0.09429(8) 0.34107(14) 0.0454(4) Uani 1 1 d . . .
C40 C 0.4698(2) 0.11767(10) 0.2721(2) 0.0378(5) Uani 1 1 d . . .
F41 F 0.44367(14) 0.06360(7) 0.32178(14) 0.0563(4) Uani 1 1 d . . .
F42 F 0.48552(16) 0.16393(7) 0.35643(15) 0.0616(4) Uani 1 1 d . . .
F43 F 0.36708(13) 0.13201(8) 0.17315(14) 0.0616(4) Uani 1 1 d . . .

loop_
_atom_site_aniso_label
_atom_site_aniso_U_11
_atom_site_aniso_U_22
_atom_site_aniso_U_33
_atom_site_aniso_U_23
_atom_site_aniso_U_13
_atom_site_aniso_U_12
Fe 0.01909(15) 0.02403(15) 0.03100(18) 0.00037(12) 0.00946(12) 0.00145(10)
N1 0.0226(8) 0.0272(8) 0.0275(8) 0.0016(6) 0.0103(6) 0.0008(6)
C2 0.0294(10) 0.0258(9) 0.0343(11) 0.0003(8) 0.0145(8) -0.0006(7)
C3 0.0361(11) 0.0259(9) 0.0453(12) 0.0052(8) 0.0188(9) 0.0042(8)
C4 0.0278(10) 0.0349(10) 0.0532(14) 0.0070(10) 0.0126(10) 0.0087(8)
C5 0.0246(10) 0.0322(10) 0.0473(13) 0.0034(9) 0.0091(9) 0.0000(8)
C6 0.0248(9) 0.0277(9) 0.0252(10) 0.0013(7) 0.0101(8) 0.0010(7)
C7 0.0187(9) 0.0269(9) 0.0347(11) -0.0002(8) 0.0065(8) -0.0004(7)
O8 0.0188(6) 0.0217(6) 0.0513(9) 0.0004(6) 0.0102(6) 0.0004(5)
C9 0.0273(9) 0.0217(8) 0.0312(10) -0.0001(7) 0.0136(8) 0.0017(7)
C10 0.0286(10) 0.0280(9) 0.0375(12) -0.0019(8) 0.0152(9) -0.0026(7)
C11 0.0387(11) 0.0251(9) 0.0482(13) -0.0022(9) 0.0217(10) -0.0051(8)
C12 0.0391(12) 0.0234(9) 0.0500(14) 0.0029(8) 0.0209(10) 0.0037(8)
C13 0.0287(10) 0.0276(9) 0.0410(12) 0.0027(8) 0.0159(9) 0.0043(7)
C14 0.0269(9) 0.0219(8) 0.0311(10) -0.0007(7) 0.0127(8) -0.0008(7)
O15 0.0204(6) 0.0215(6) 0.0571(9) -0.0009(6) 0.0139(6) 0.0004(5)
C16 0.0233(10) 0.0288(10) 0.0758(17) -0.0077(10) 0.0232(10) 0.0000(8)
C17 0.0258(9) 0.0257(9) 0.0366(11) 0.0035(8) 0.0131(8) 0.0013(7)
C18 0.0252(10) 0.0346(10) 0.0549(14) 0.0073(9) 0.0146(10) 0.0015(8)
C19 0.0256(10) 0.0422(11) 0.0467(13) 0.0066(10) 0.0094(9) -0.0057(8)
C20 0.0339(11) 0.0303(10) 0.0382(12) 0.0003(9) 0.0111(9) -0.0067(8)
C21 0.0316(10) 0.0284(9) 0.0331(11) -0.0004(8) 0.0128(8) -0.0005(7)
N22 0.0234(8) 0.0268(8) 0.0295(9) 0.0002(6) 0.0104(7) -0.0006(6)
S30 0.0256(2) 0.0289(2) 0.0305(3) 0.00056(18) 0.01222(19) 0.00339(16)
O31 0.0270(7) 0.0452(8) 0.0285(8) 0.0039(6) 0.0122(6) 0.0074(6)
O32 0.0275(8) 0.0510(9) 0.0417(9) -0.0077(7) 0.0115(6) -0.0043(6)
O33 0.0459(9) 0.0376(8) 0.0387(9) 0.0099(6) 0.0207(7) 0.0092(6)
C30 0.0373(11) 0.0341(10) 0.0343(11) -0.0008(9) 0.0055(9) 0.0080(8)
F31 0.0476(8) 0.0651(9) 0.0653(10) -0.0239(7) 0.0221(7) 0.0142(7)
F32 0.0425(8) 0.0442(7) 0.0565(9) -0.0117(6) 0.0042(6) -0.0036(6)
F33 0.0978(13) 0.0327(7) 0.0530(9) 0.0097(6) 0.0112(8) 0.0149(7)
S40 0.0247(2) 0.0298(2) 0.0303(3) 0.00008(18) 0.01073(19) -0.00082(17)
O41 0.0351(8) 0.0293(7) 0.0339(8) -0.0009(6) 0.0173(6) -0.0032(5)
O42 0.0444(9) 0.0303(7) 0.0414(9) -0.0070(6) 0.0167(7) -0.0001(6)
O43 0.0326(8) 0.0548(9) 0.0418(9) 0.0099(7) 0.0026(7) -0.0021(7)
C40 0.0359(11) 0.0414(11) 0.0411(12) 0.0016(9) 0.0193(10) -0.0016(9)
F41 0.0573(9) 0.0539(8) 0.0698(10) 0.0102(7) 0.0373(8) -0.0127(6)
F42 0.0812(11) 0.0571(8) 0.0675(10) -0.0157(7) 0.0531(9) -0.0046(8)
F43 0.0290(7) 0.0913(12) 0.0661(10) 0.0174(8) 0.0178(7) 0.0101(7)

loop_
_atom_type_symbol
_atom_type_description
_atom_type_scat_dispersion_real
_atom_type_scat_dispersion_imag
_atom_type_scat_source
C C 0.0181 0.0091 'International Tables Vol C Tables 4.2.6.8 and 6.1.1.4'
H H 0.0000 0.0000 'International Tables Vol C Tables 4.2.6.8 and 6.1.1.4'
N N 0.0311 0.0180 'International Tables Vol C Tables 4.2.6.8 and 6.1.1.4'
O O 0.0492 0.0322 'International Tables Vol C Tables 4.2.6.8 and 6.1.1.4'
F F 0.0727 0.0534 'International Tables Vol C Tables 4.2.6.8 and 6.1.1.4'
S S 0.3331 0.5567 'International Tables Vol C Tables 4.2.6.8 and 6.1.1.4'
Fe Fe -1.1336 3.1974 'International Tables Vol C Tables 4.2.6.8 and 6.1.1.4'

loop_
_geom_angle_atom_site_label_1
_geom_angle_atom_site_label_2
_geom_angle_atom_site_label_3
_geom_angle
_geom_angle_site_symmetry_1
_geom_angle_site_symmetry_3
_geom_angle_publ_flag
N22 Fe N1 142.72(6) . . ?
N22 Fe O31 88.58(6) . . ?
N1 Fe O31 90.90(5) . . ?
N22 Fe O41 90.66(6) . . ?
N1 Fe O41 87.73(6) . . ?
O31 Fe O41 176.65(5) . . ?
N22 Fe O8 143.37(5) . . ?
N1 Fe O8 73.92(5) . . ?
O31 Fe O8 91.27(5) . . ?
O41 Fe O8 91.28(5) . . ?
N22 Fe O15 72.89(5) . . ?
N1 Fe O15 144.31(5) . . ?
O31 Fe O15 92.84(5) . . ?
O41 Fe O15 90.05(5) . . ?
O8 Fe O15 70.53(5) . . ?
C6 N1 C2 117.88(16) . . ?
C6 N1 Fe 118.63(12) . . ?
C2 N1 Fe 123.49(12) . . ?
N1 C2 C3 123.00(18) . . ?
C2 C3 C4 118.66(18) . . ?
C3 C4 C5 119.40(19) . . ?
C6 C5 C4 118.57(18) . . ?
N1 C6 C5 122.49(17) . . ?
N1 C6 C7 118.68(16) . . ?
C5 C6 C7 118.82(16) . . ?
O8 C7 C6 108.13(14) . . ?
C9 O8 C7 118.37(14) . . ?
C9 O8 Fe 121.07(11) . . ?
C7 O8 Fe 120.37(10) . . ?
C10 C9 O8 124.99(17) . . ?
C10 C9 C14 120.87(16) . . ?
O8 C9 C14 114.15(15) . . ?
C9 C10 C11 118.71(18) . . ?
C12 C11 C10 120.62(18) . . ?
C11 C12 C13 120.74(18) . . ?
C14 C13 C12 118.54(18) . . ?
C13 C14 O15 125.35(17) . . ?
C13 C14 C9 120.51(17) . . ?
O15 C14 C9 114.09(15) . . ?
C14 O15 C16 120.06(14) . . ?
C14 O15 Fe 119.96(11) . . ?
C16 O15 Fe 117.96(11) . . ?
O15 C16 C17 107.83(15) . . ?
N22 C17 C18 122.13(18) . . ?
N22 C17 C16 117.84(17) . . ?
C18 C17 C16 120.03(17) . . ?
C17 C18 C19 118.82(19) . . ?
C20 C19 C18 119.02(19) . . ?
C21 C20 C19 119.21(18) . . ?
N22 C21 C20 122.41(18) . . ?
C17 N22 C21 118.39(16) . . ?
C17 N22 Fe 118.94(13) . . ?
C21 N22 Fe 122.58(13) . . ?
O32 S30 O33 117.24(9) . . ?
O32 S30 O31 114.79(9) . . ?
O33 S30 O31 112.78(8) . . ?
O32 S30 C30 103.60(9) . . ?
O33 S30 C30 104.12(9) . . ?
O31 S30 C30 101.84(10) . . ?
S30 O31 Fe 139.84(9) . . ?
F32 C30 F33 107.94(19) . . ?
F32 C30 F31 108.05(18) . . ?
F33 C30 F31 107.50(18) . . ?
F32 C30 S30 112.32(14) . . ?
F33 C30 S30 110.62(15) . . ?
F31 C30 S30 110.24(15) . . ?
O43 S40 O42 116.84(9) . . ?
O43 S40 O41 113.98(9) . . ?
O42 S40 O41 112.93(9) . . ?
O43 S40 C40 104.58(10) . . ?
O42 S40 C40 104.45(10) . . ?
O41 S40 C40 101.94(9) . . ?
S40 O41 Fe 118.21(8) . . ?
F42 C40 F43 108.23(19) . . ?
F42 C40 F41 108.18(18) . . ?
F43 C40 F41 107.83(18) . . ?
F42 C40 S40 111.04(15) . . ?
F43 C40 S40 110.74(14) . . ?
F41 C40 S40 110.72(15) . . ?

loop_
_geom_bond_atom_site_label_1
_geom_bond_atom_site_label_2
_geom_bond_distance
_geom_bond_site_symmetry_2
_geom_bond_publ_flag
Fe N22 2.1342(15) . ?
Fe N1 2.1542(15) . ?
Fe O31 2.1550(14) . ?
Fe O41 2.1565(14) . ?
Fe O8 2.1719(12) . ?
Fe O15 2.2026(12) . ?
N1 C6 1.343(2) . ?
N1 C2 1.347(2) . ?
C2 C3 1.369(3) . ?
C3 C4 1.379(3) . ?
C4 C5 1.384(3) . ?
C5 C6 1.381(3) . ?
C6 C7 1.503(2) . ?
C7 O8 1.432(2) . ?
O8 C9 1.380(2) . ?
C9 C10 1.378(3) . ?
C9 C14 1.395(3) . ?
C10 C11 1.394(3) . ?
C11 C12 1.377(3) . ?
C12 C13 1.401(3) . ?
C13 C14 1.379(3) . ?
C14 O15 1.382(2) . ?
O15 C16 1.416(2) . ?
C16 C17 1.497(3) . ?
C17 N22 1.345(2) . ?
C17 C18 1.384(3) . ?
C18 C19 1.386(3) . ?
C19 C20 1.379(3) . ?
C20 C21 1.373(3) . ?
C21 N22 1.346(2) . ?
S30 O32 1.4309(15) . ?
S30 O33 1.4320(14) . ?
S30 O31 1.4626(14) . ?
S30 C30 1.823(2) . ?
C30 F32 1.321(2) . ?
C30 F33 1.329(3) . ?
C30 F31 1.330(3) . ?
S40 O43 1.4317(15) . ?
S40 O42 1.4347(14) . ?
S40 O41 1.4675(13) . ?
S40 C40 1.820(2) . ?
C40 F42 1.322(3) . ?
C40 F43 1.326(2) . ?
C40 F41 1.328(2) . ?
